data_9008156
loop_
_publ_author_name
'Freed, R. L.'
'Peacor, D. R.'

_publ_section_title
;
 Determination and refinement of the crystal structure of margarosanite,
 PbCa2Si3O9
;
_journal_name_full 'Zeitschrift fur Kristallographie'
_journal_page_first 213
_journal_page_last 228
_journal_paper_doi 10.1524/zkri.1969.128.3-6.213
_journal_volume 128
_journal_year 1969
_chemical_compound_source 'Parker Shaft, North Mine Hill, Franklin, New Jersey, USA'
_chemical_formula_sum 'Ca2 O9 Pb Si3'
_chemical_name_mineral Margarosanite
_space_group_IT_number 2
_symmetry_space_group_name_Hall '-P 1'
_symmetry_space_group_name_H-M 'P -1'
_cell_angle_alpha 110.36
_cell_angle_beta 102.98
_cell_angle_gamma 83.02
_cell_length_a 6.768
_cell_length_b 9.575
_cell_length_c 6.718
_cell_formula_units_Z 2
_cell_volume 397.275
_database_code_amcsd 0010672
_exptl_crystal_density_diffrn 4.310
_cod_original_formula_sum 'Pb Ca2 Si3 O9'
_cod_database_code 9008156

loop_
_space_group_symop_operation_xyz
x,y,z
-x,-y,-z

loop_
_atom_site_label
_atom_site_fract_x
_atom_site_fract_y
_atom_site_fract_z
_atom_site_U_iso_or_equiv
Pb 0.08860 0.15820 0.28650 0.00722
Ca1 0.27000 0.49510 0.76290 0.00241
Ca2 0.44300 0.16770 0.92970 0.00545
Si1 0.09570 0.78170 0.15900 0.00355
Si2 0.23280 0.51490 0.28030 0.00481
Si3 0.43820 0.79820 0.51480 0.00380
O1 0.22740 0.74690 0.97790 0.00443
O2 0.10920 0.12450 0.90710 0.00304
O3 0.22990 0.87900 0.39550 0.01456
O4 0.04690 0.62660 0.19670 0.00431
O5 0.37320 0.43800 0.10570 0.00621
O6 0.12380 0.40720 0.35610 0.00912
O7 0.35690 0.63730 0.50730 0.00469
O8 0.47950 0.09770 0.23920 0.00494
O9 0.38850 0.23790 0.62440 0.00443

loop_
_cod_related_entry_id
_cod_related_entry_database
_cod_related_entry_code
1 AMCSD 0010672
